data_2009881
loop_
_publ_author_name
'Bacchi, Alessia'
'Pelizzi, Giancarlo'
'Redenti, Enrico'
'Delcanale, Maurizio'
'Amari, Gabriele'
'Ventura, Paolo'

_publ_section_title
;
 Geneserine hydrochloride
;
_journal_issue 7
_journal_name_full 'Acta Crystallographica Section C'
_journal_page_first 1126
_journal_page_last 1130
_journal_paper_doi 10.1107/S0108270193011576
_journal_volume 50
_journal_year 1994
_chemical_formula_structural '(C15 H22 N3 O3)2,2Cl2,H2 O'
_chemical_formula_sum 'C15 H23 Cl N3 O3.5'
_chemical_formula_weight 336.82
_chemical_melting_point .425E-305
_chemical_name_common 'Geneserine hydrochloride'
_chemical_name_systematic
;
{(-)2-,3,4,4a,9,9a-hexahydro-2,4a\a,9\a-trimethyl-1,2-oxazino
   [6,5-b]indol-6-ol methylcarbamate} hydrochloride
;
_space_group_IT_number 1
_symmetry_cell_setting triclinic
_symmetry_space_group_name_Hall 'P 1'
_symmetry_space_group_name_H-M 'P 1'
_cell_angle_alpha 108.39(4)
_cell_angle_beta 72.85(2)
_cell_angle_gamma 83.00(3)
_cell_formula_units_Z 2
_cell_length_a 10.230(3)
_cell_length_b 9.858(3)
_cell_length_c 9.761(3)
_cell_measurement_reflns_used 24
_cell_measurement_temperature 293(2)
_cell_measurement_theta_max 17.05
_cell_measurement_theta_min 9.76
_cell_volume 867.1(6)
_computing_molecular_graphics
;
ORTEP (Johnson, 1965)  and PLUTO (Motherwell & Clegg, 1976)
;
_computing_publication_material
;
PARST (Nardelli, 1983),  ABRAHAMS (Gilli, 1977)
;
_computing_structure_refinement
;
SHELXL92 (Sheldrick, 1992)
ABSORB [Ugozzoli, 1987, according to Walker & Stuart (1983)]
;
_computing_structure_solution 'SHELXS86 (Sheldrick, 1985)'
_diffrn_ambient_temperature 293(2)
_diffrn_measurement_device 'Siemens AED diffractometer'
_diffrn_measurement_method '\w/2\q scan'
_diffrn_radiation_monochromator graphite
_diffrn_radiation_source 'X-ray tube'
_diffrn_radiation_type 'Cu K\a'
_diffrn_radiation_wavelength 1.54178
_diffrn_reflns_av_sigmaI/netI .0374
_diffrn_reflns_limit_h_max 5
_diffrn_reflns_limit_h_min -12
_diffrn_reflns_limit_k_max 11
_diffrn_reflns_limit_k_min -12
_diffrn_reflns_limit_l_max 8
_diffrn_reflns_limit_l_min -11
_diffrn_reflns_number 3274
_diffrn_reflns_reduction_process
;
correction for Lorentz and polarization effects
;
_diffrn_reflns_theta_max 69.85
_diffrn_reflns_theta_min 4.65
_diffrn_standards_decay_% 0
_diffrn_standards_interval_count 50
_diffrn_standards_number 1
_exptl_absorpt_coefficient_mu 2.119
_exptl_absorpt_correction_T_max 1.189
_exptl_absorpt_correction_T_min .834
_exptl_absorpt_correction_type empirical
_exptl_crystal_colour colourless
_exptl_crystal_density_diffrn 1.290
_exptl_crystal_description 'irregular prisms'
_exptl_crystal_F_000 358
_exptl_crystal_size_max .40
_exptl_crystal_size_mid .15
_exptl_crystal_size_min .10
_refine_diff_density_max .27
_refine_diff_density_min -.33
_refine_ls_abs_structure_Flack .01(2)
_refine_ls_extinction_method none
_refine_ls_goodness_of_fit_all .914
_refine_ls_goodness_of_fit_obs 1.059
_refine_ls_matrix_type fullcycle
_refine_ls_number_parameters 421
_refine_ls_number_reflns 3274
_refine_ls_number_restraints 0
_refine_ls_restrained_S_all .914
_refine_ls_restrained_S_obs 1.059
_refine_ls_R_factor_all .0722
_refine_ls_R_factor_obs .0457
_refine_ls_shift/esd_max .14
_refine_ls_shift/esd_mean .008
_refine_ls_structure_factor_coef Fsqd
_refine_ls_weighting_details 'w = 1/[\s^2^(F~o~^2^) + ( 0.0794P)^2^] where P = (F~o~^2^ + 2F~c~^2^)/3'
_refine_ls_weighting_scheme calc
_refine_ls_wR_factor_all .1237
_refine_ls_wR_factor_obs .1140
_reflns_number_observed 2222
_reflns_number_total 3274
_reflns_observed_criterion >2sigma(I)
_cod_data_source_file mu1071.cif
_cod_data_source_block geneserine
_cod_depositor_comments
;
The following automatic conversions were performed:

'_refine_ls_matrix_type' value 'full cycle' changed to 'fullcycle'
according to /home/saulius/struct/CIF-dictionaries/cif_core.dic
dictionary named 'cif_core.dic' version 2.4.1 from 2010-06-29.

Automatic conversion script
Id: cif_fix_values 1715 2011-07-08 13:25:40Z adriana 

The following automatic conversions were performed:

'_refine_ls_weighting_scheme' value ' w = 1/[\s^2^(F~o~^2^) + (
0.0794P)^2^] where P = (F~o~^2^ + 2F~c~^2^)/3' was changed to 'calc'.
New tag '_refine_ls_weighting_details' was created. The value of the
new tag was set to 'w = 1/[\s^2^(F~o~^2^) + ( 0.0794P)^2^] where P =
(F~o~^2^ + 2F~c~^2^)/3'.

Automatic conversion script
Id: cif_fix_values 3143 2015-03-26 13:38:13Z robertas 
;
_cod_original_cell_volume 867.1(5)
_cod_database_code 2009881

loop_
_symmetry_equiv_pos_as_xyz
'x, y, z'

loop_
_atom_site_aniso_label
_atom_site_aniso_U_11
_atom_site_aniso_U_22
_atom_site_aniso_U_33
_atom_site_aniso_U_12
_atom_site_aniso_U_13
_atom_site_aniso_U_23
Cl1 .0948(10) .0930(10) .0954(10) -.0354(8) -.0425(8) .0548(9)
Cl2 .0804(9) .0894(10) .1137(12) -.0277(8) -.0329(8) .0539(9)
N1A .063(2) .065(2) .060(2) -.019(2) -.022(2) .029(2)
N2A .076(3) .050(2) .048(2) -.019(2) -.022(2) .012(2)
N3A .067(2) .069(3) .057(2) -.025(2) -.016(2) .026(2)
O1A .086(3) .085(3) .064(2) -.028(2) -.026(2) .039(2)
O2A .078(2) .098(3) .077(2) -.039(2) -.036(2) .051(2)
O3A .089(3) .099(3) .085(3) -.039(2) -.046(2) .048(2)
C1A .082(4) .091(4) .083(4) -.042(3) -.045(3) .044(3)
C2A .099(4) .074(3) .061(3) -.039(3) -.041(3) .025(3)
C3A .062(3) .052(2) .051(3) -.016(2) -.018(2) .017(2)
C4A .056(3) .058(3) .055(3) -.023(2) -.021(2) .022(2)
C5A .058(3) .058(3) .049(2) -.017(2) -.020(2) .019(2)
C6A .052(2) .057(2) .047(2) -.013(2) -.019(2) .015(2)
C7A .061(3) .069(3) .058(3) -.024(2) -.027(2) .025(2)
C8A .059(3) .076(3) .068(3) -.026(2) -.025(2) .038(3)
C9A .071(3) .080(4) .051(3) -.018(3) -.016(2) .019(3)
C10A .080(3) .063(3) .053(3) -.015(3) -.023(3) .014(2)
C11A .060(3) .070(3) .049(3) -.018(2) -.020(2) .018(2)
C12A .087(4) .060(3) .059(3) -.011(3) -.018(3) .021(2)
C13A .067(3) .085(4) .090(4) -.003(3) -.023(3) .033(3)
C14A .072(3) .066(3) .068(3) -.008(3) -.006(3) .013(3)
C15A .086(4) .051(3) .073(3) -.026(3) -.025(3) .012(3)
N1B .065(2) .073(3) .059(2) -.018(2) -.016(2) .035(2)
N2B .071(3) .062(2) .058(2) -.005(2) -.009(2) .029(2)
N3B .075(3) .079(3) .084(3) -.021(2) -.028(2) .049(3)
O1B .093(3) .096(3) .062(2) -.024(2) -.016(2) .044(2)
O2B .059(2) .107(3) .113(3) -.017(2) -.024(2) .079(3)
O3B .074(3) .105(3) .129(4) -.037(2) -.051(2) .073(3)
C1B .056(3) .096(4) .078(4) -.016(3) -.011(3) .044(3)
C2B .061(3) .079(4) .071(3) -.009(3) -.006(3) .029(3)
C3B .059(3) .063(3) .058(3) -.010(2) -.013(2) .025(2)
C4B .057(3) .070(3) .055(3) -.018(2) -.012(2) .028(2)
C5B .060(3) .060(3) .060(3) -.017(2) -.014(2) .031(2)
C6B .055(2) .056(3) .065(3) -.014(2) -.015(2) .029(2)
C7B .053(3) .061(3) .083(4) -.014(2) -.013(2) .038(3)
C8B .056(3) .075(3) .089(4) -.017(3) -.018(3) .053(3)
C9B .064(3) .088(4) .068(3) -.018(3) -.016(3) .044(3)
C10B .061(3) .067(3) .061(3) -.015(2) -.009(2) .028(2)
C11B .072(3) .067(3) .067(3) -.018(3) -.030(3) .033(3)
C12B .109(5) .081(4) .121(6) -.038(4) -.048(4) .061(4)
C13B .084(4) .080(4) .079(4) -.035(3) -.030(3) .027(3)
C14B .080(4) .074(3) .080(4) -.019(3) -.032(3) .023(3)
C15B .072(3) .064(3) .069(3) -.005(3) -.016(3) .026(3)
O1W .125(4) .098(3) .113(4) -.038(3) -.045(3) .033(3)

loop_
_atom_site_label
_atom_site_fract_x
_atom_site_fract_y
_atom_site_fract_z
_atom_site_U_iso_or_equiv
_atom_site_thermal_displace_type
_atom_site_calc_flag
_atom_site_refinement_flags
_atom_site_occupancy
_atom_site_disorder_group
_atom_site_type_symbol
N1A -.1984(5) -1.4651(5) -.1557(5) .0603(9) Uani d . 1 . N
N2A -.2957(5) -1.4982(4) -.3703(5) .0591(10) Uani d . 1 . N
N3A -.0861(5) -.9610(5) -.7587(5) .0643(10) Uani d . 1 . N
H3A -.0076(5) -.9512(5) -.7458(5) .077 Uiso calc R 1 . H
O1A -.2598(5) -1.4719(5) -.0078(4) .0748(10) Uani d . 1 . O
H1A -.282(8) -1.551(4) -.0178(6) .112 Uiso calc R 1 . H
O2A -.0869(4) -1.1125(5) -.6320(5) .0753(10) Uani d . 1 . O
O3A -.2621(5) -1.0787(5) -.7228(5) .0820(11) Uani d . 1 . O
C1A -.1300(6) -1.3379(7) -.1286(7) .077(2) Uani d . 1 . C
H1A1 -.0543(6) -1.3484(7) -.2216(7) .092 Uiso calc R 1 . H
H1A2 -.0928(6) -1.3292(7) -.0464(7) .092 Uiso calc R 1 . H
C2A -.2485(7) -1.2069(6) -.0835(6) .0733(15) Uani d . 1 . C
H2A1 -.2119(7) -1.1238(6) -.0967(6) .088 Uiso calc R 1 . H
H2A2 -.3090(7) -1.1782(6) .0233(6) .088 Uiso calc R 1 . H
C3A -.3292(5) -1.2582(5) -.1919(6) .0557(11) Uani d . 1 . C
C4A -.3237(5) -1.4224(5) -.2122(6) .0543(10) Uani d . 1 . C
H4A -.4129(5) -1.4332(5) -.1486(6) .065 Uiso calc R 1 . H
C5A -.2417(5) -1.4161(5) -.4565(6) .0546(10) Uani d . 1 . C
C6A -.2545(5) -1.2717(6) -.3564(6) .0527(10) Uani d . 1 . C
C7A -.2061(6) -1.1721(6) -.4160(6) .0600(11) Uani d . 1 . C
H7A -.2136(6) -1.0773(6) -.3504(6) .072 Uiso calc R 1 . H
C8A -.1457(5) -1.2121(6) -.5738(6) .0629(12) Uani d . 1 . C
C9A -.1354(6) -1.3548(7) -.6736(6) .0699(13) Uani d . 1 . C
H9A -.0952(6) -1.3807(7) -.7798(6) .084 Uiso calc R 1 . H
C10A -.1841(6) -1.4554(6) -.6157(6) .0675(13) Uani d . 1 . C
H10A -.1788(6) -1.5492(6) -.6818(6) .081 Uiso calc R 1 . H
C11A -.1541(6) -1.0523(6) -.7069(6) .0601(11) Uani d . 1 . C
C12A -.1416(7) -.8786(6) -.8360(6) .0710(13) Uani d . 1 . C
H12A -.135(4) -.9444(8) -.935(2) .107 Uiso calc R 1 . H
H12B -.088(3) -.807(3) -.849(4) .107 Uiso calc R 1 . H
H12C -.2384(14) -.830(4) -.775(2) .107 Uiso calc R 1 . H
C13A -.0922(6) -1.6078(7) -.2626(8) .083(2) Uani d . 1 . C
H13A -.044(4) -1.5995(19) -.359(2) .125 Uiso calc R 1 . H
H13B -.1397(9) -1.6863(11) -.280(4) .125 Uiso calc R 1 . H
H13C -.025(3) -1.628(3) -.216(3) .125 Uiso calc R 1 . H
C14A -.4785(6) -1.1620(6) -.1286(7) .0767(15) Uani d . 1 . C
H14A -.4742(6) -1.0639(14) -.124(5) .115 Uiso calc R 1 . H
H14B -.5267(16) -1.160(4) -.027(2) .115 Uiso calc R 1 . H
H14C -.5283(16) -1.202(3) -.195(3) .115 Uiso calc R 1 . H
C15A -.3167(7) -1.6451(6) -.4363(7) .0724(14) Uani d . 1 . C
H15A -.368(4) -1.6738(19) -.3548(7) .109 Uiso calc R 1 . H
H15B -.2269(6) -1.7137(9) -.494(4) .109 Uiso calc R 1 . H
H15C -.369(4) -1.6446(12) -.504(4) .109 Uiso calc R 1 . H
O1B -.6067(5) -1.1161(5) -.7314(5) .0821(11) Uani d . 1 . O
N1B -.6168(5) -1.1239(5) -.5858(5) .0643(10) Uani d . 1 . N
N2B -.8308(5) -1.1010(5) -.3614(5) .0659(11) Uani d . 1 . N
N3B -.6766(5) -1.6982(5) -.0562(6) .0742(12) Uani d . 1 . N
H3B -.5867(5) -1.7109(5) -.0819(6) .089 Uiso calc R 1 . H
H1B -.658(7) -1.039(4) -.7183(5) .123 Uiso calc R 1 . H
O2B -.6583(4) -1.5248(5) -.1529(5) .0848(12) Uani d . 1 . O
O3B -.8715(5) -1.5740(5) -.0687(6) .0901(12) Uani d . 1 . O
C1B -.5031(6) -1.2532(7) -.6207(7) .0770(15) Uani d . 1 . C
H1B1 -.4806(6) -1.2475(7) -.5295(7) .092 Uiso calc R 1 . H
H1B2 -.4185(6) -1.2576(7) -.7017(7) .092 Uiso calc R 1 . H
C2B -.5606(6) -1.3842(7) -.6719(7) .0749(14) Uani d . 1 . C
H2B1 -.5088(6) -1.4692(7) -.6644(7) .090 Uiso calc R 1 . H
H2B2 -.5565(6) -1.4077(7) -.7776(7) .090 Uiso calc R 1 . H
C3B -.7156(5) -1.3373(6) -.5589(6) .0618(12) Uani d . 1 . C
C4B -.7632(5) -1.1706(6) -.5241(6) .0612(12) Uani d . 1 . C
H4B -.8264(5) -1.1524(6) -.5782(6) .073 Uiso calc R 1 . H
C5B -.8033(5) -1.1958(5) -.2890(6) .0589(11) Uani d . 1 . C
C6B -.7282(5) -1.3356(6) -.3997(6) .0586(11) Uani d . 1 . C
C7B -.6849(5) -1.4473(6) -.3540(7) .0650(13) Uani d . 1 . C
H7B -.6361(5) -1.5407(6) -.4264(7) .078 Uiso calc R 1 . H
C8B -.7162(6) -1.4165(6) -.1980(7) .0698(14) Uani d . 1 . C
C9B -.7918(6) -1.2798(7) -.0880(7) .0711(14) Uani d . 1 . C
H9B -.8122(6) -1.2630(7) .0161(7) .085 Uiso calc R 1 . H
C10B -.8374(6) -1.1675(6) -.1324(6) .0650(12) Uani d . 1 . C
H10B -.8894(6) -1.0756(6) -.0591(6) .078 Uiso calc R 1 . H
C11B -.7470(6) -1.5995(6) -.0903(6) .0652(12) Uani d . 1 . C
C12B -.7462(8) -1.7850(7) .0229(9) .094(2) Uani d . 1 . C
H12D -.688(3) -1.821(5) .071(6) .142 Uiso calc R 1 . H
H12E -.763(5) -1.866(4) -.0499(14) .142 Uiso calc R 1 . H
H12F -.834(3) -1.7251(18) .100(4) .142 Uiso calc R 1 . H
C13B -.6014(7) -.9835(7) -.4831(7) .080(2) Uani d . 1 . C
H13D -.609(5) -.9892(19) -.3847(18) .120 Uiso calc R 1 . H
H13E -.674(3) -.9036(9) -.469(4) .120 Uiso calc R 1 . H
H13F -.5109(19) -.967(2) -.529(2) .120 Uiso calc R 1 . H
C14B -.8084(7) -1.4255(7) -.6229(8) .0786(15) Uani d . 1 . C
H14D -.804(4) -1.418(4) -.720(3) .118 Uiso calc R 1 . H
H14E -.9038(10) -1.388(3) -.552(2) .118 Uiso calc R 1 . H
H14F -.777(3) -1.5268(11) -.638(5) .118 Uiso calc R 1 . H
C15B -.9382(6) -.9632(6) -.2861(7) .0715(14) Uani d . 1 . C
H15D -.951(3) -.927(2) -.3627(8) .107 Uiso calc R 1 . H
H15E -.909(2) -.8922(15) -.216(4) .107 Uiso calc R 1 . H
H15F -1.0253(13) -.9797(11) -.230(4) .107 Uiso calc R 1 . H
Cl1 -.8393 -.8555 -.6381 .0859(4) Uani d . 1 . Cl
Cl2 -.3530(2) -1.7563(2) -.0652(3) .0900(5) Uani d . 1 . Cl
O1W -.5212(6) -.7494(6) -.7091(6) .112(2) Uani d . 1 . O
H1W -.635(6) -.776(6) -.718(6) .126(14) Uiso d . 1 . H
H2W -.485(6) -.779(6) -.853(7) .141(15) Uiso d . 1 . H

loop_
_atom_type_symbol
_atom_type_description
_atom_type_scat_dispersion_real
_atom_type_scat_dispersion_imag
_atom_type_scat_source
C C .0181 .0091 'International Tables Vol C Tables 4.2.6.8 and 6.1.1.4'
H H .0000 .0000 'International Tables Vol C Tables 4.2.6.8 and 6.1.1.4'
N N .0311 .0180 'International Tables Vol C Tables 4.2.6.8 and 6.1.1.4'
O O .0492 .0322 'International Tables Vol C Tables 4.2.6.8 and 6.1.1.4'
Cl Cl .3639 .7018 'International Tables Vol C Tables 4.2.6.8 and 6.1.1.4'

loop_
_geom_angle_atom_site_label_1
_geom_angle_atom_site_label_2
_geom_angle_atom_site_label_3
_geom_angle
_geom_angle_publ_flag
O1A N1A C1A 105.3(4) y
O1A N1A C13A 109.6(4) y
C1A N1A C13A 111.6(4) y
O1A N1A C4A 107.6(3) y
C1A N1A C4A 107.1(4) y
C13A N1A C4A 115.1(4) y
C5A N2A C4A 111.0(4) y
C5A N2A C15A 124.2(4) y
C4A N2A C15A 124.8(4) y
C11A N3A C12A 121.2(5) y
C11A O2A C8A 117.3(4) y
N1A C1A C2A 103.5(4) y
C1A C2A C3A 105.0(4) y
C6A C3A C2A 114.3(4) y
C6A C3A C14A 110.3(4) y
C2A C3A C14A 111.8(4) y
C6A C3A C4A 101.6(4) y
C2A C3A C4A 104.6(4) y
C14A C3A C4A 113.8(4) y
N2A C4A C3A 105.7(4) y
N2A C4A N1A 113.9(4) y
C3A C4A N1A 103.4(3) y
N2A C5A C10A 130.1(4) y
N2A C5A C6A 109.7(4) y
C10A C5A C6A 120.2(4) y
C7A C6A C5A 119.9(4) y
C7A C6A C3A 131.6(4) y
C5A C6A C3A 108.5(4) y
C6A C7A C8A 119.9(5) y
C7A C8A C9A 120.3(5) y
C7A C8A O2A 119.0(5) y
C9A C8A O2A 120.5(5) y
C10A C9A C8A 120.4(5) y
C9A C10A C5A 119.2(5) y
O3A C11A N3A 125.3(5) y
O3A C11A O2A 123.4(5) y
N3A C11A O2A 111.3(4) y
O1B N1B C13B 109.9(4) y
O1B N1B C1B 105.3(4) y
C13B N1B C1B 113.1(4) y
O1B N1B C4B 106.1(4) y
C13B N1B C4B 116.1(4) y
C1B N1B C4B 105.5(4) y
C5B N2B C4B 110.6(4) y
C5B N2B C15B 124.4(4) y
C4B N2B C15B 123.6(4) y
C11B N3B C12B 121.9(5) y
C11B O2B C8B 117.3(4) y
N1B C1B C2B 105.3(5) y
C1B C2B C3B 104.1(4) y
C6B C3B C2B 112.9(4) y
C6B C3B C14B 111.4(4) y
C2B C3B C14B 112.8(5) y
C6B C3B C4B 101.1(4) y
C2B C3B C4B 105.0(4) y
C14B C3B C4B 112.9(4) y
N2B C4B C3B 106.6(4) y
N2B C4B N1B 112.1(4) y
C3B C4B N1B 103.6(4) y
N2B C5B C10B 129.1(5) y
N2B C5B C6B 110.0(4) y
C10B C5B C6B 120.9(4) y
C7B C6B C5B 120.2(5) y
C7B C6B C3B 130.4(5) y
C5B C6B C3B 109.3(4) y
C6B C7B C8B 118.3(5) y
C7B C8B C9B 122.0(5) y
C7B C8B O2B 118.1(5) y
C9B C8B O2B 119.8(5) y
C10B C9B C8B 120.3(5) y
C9B C10B C5B 118.3(5) y
O3B C11B N3B 127.0(5) y
O3B C11B O2B 123.1(5) y
N3B C11B O2B 109.9(5) y

loop_
_geom_bond_atom_site_label_1
_geom_bond_atom_site_label_2
_geom_bond_site_symmetry_2
_geom_bond_distance
_geom_bond_publ_flag
N1A O1A . 1.422(5) y
N1A C1A . 1.498(7) y
N1A C13A . 1.510(7) y
N1A C4A . 1.599(6) y
N2A C5A . 1.390(6) y
N2A C4A . 1.407(6) y
N2A C15A . 1.458(6) y
N3A C11A . 1.334(6) y
N3A C12A . 1.442(7) y
O2A C11A . 1.353(6) y
O2A C8A . 1.394(6) y
O3A C11A . 1.208(6) y
C1A C2A . 1.508(8) y
C2A C3A . 1.528(7) y
C3A C6A . 1.516(7) y
C3A C14A . 1.528(7) y
C3A C4A . 1.559(6) y
C5A C10A . 1.392(7) y
C5A C6A . 1.414(7) y
C6A C7A . 1.363(7) y
C7A C8A . 1.381(7) y
C8A C9A . 1.406(8) y
C9A C10A . 1.363(7) y
N1B O1B . 1.422(5) y
N1B C13B . 1.489(7) y
N1B C1B . 1.491(7) y
N1B C4B . 1.621(6) y
N2B C5B . 1.386(6) y
N2B C4B . 1.421(7) y
N2B C15B . 1.457(7) y
N3B C11B . 1.324(7) y
N3B C12B . 1.440(7) y
O2B C11B . 1.364(6) y
O2B C8B . 1.407(6) y
O3B C11B . 1.208(7) y
C1B C2B . 1.489(8) y
C2B C3B . 1.552(7) y
C3B C14B . 1.503(8) y
C3B C6B . 1.516(7) y
C3B C4B . 1.552(7) y
C5B C10B . 1.389(7) y
C5B C6B . 1.404(7) y
C6B C7B . 1.384(7) y
C7B C8B . 1.383(8) y
C8B C9B . 1.382(8) y
C9B C10B . 1.389(7) y
